data_7052241
loop_
_publ_author_name
'Madalan, Augustin M.'
'Avarvari, Narcis'
'Andruh, Marius'

_publ_section_title
;
 Metal complexes as second-sphere ligands
;
_journal_issue 4
_journal_name_full 'New Journal of Chemistry'
_journal_page_first 521
_journal_paper_doi 10.1039/b517989k
_journal_volume 30
_journal_year 2006
_chemical_formula_sum 'C35 H33 Cl Cu N4 O11 Pd'
_chemical_formula_weight 891.04
_chemical_name_systematic
;
?
;
_space_group_IT_number 14
_symmetry_cell_setting monoclinic
_symmetry_space_group_name_Hall '-P 2ybc'
_symmetry_space_group_name_H-M 'P 1 21/c 1'
_atom_sites_solution_hydrogens geom
_atom_sites_solution_primary direct
_atom_sites_solution_secondary difmap
_audit_creation_method SHELXL-97
_cell_angle_alpha 90.00
_cell_angle_beta 105.64
_cell_angle_gamma 90.00
_cell_formula_units_Z 4
_cell_length_a 12.543
_cell_length_b 35.525
_cell_length_c 8.437
_cell_measurement_reflns_used 220
_cell_measurement_temperature 293(2)
_cell_measurement_theta_max 25
_cell_measurement_theta_min 2.5
_cell_volume 3620.249
_computing_cell_refinement 'Dirax/lsq (Duisenberg & Schreurs, 1989-2000)'
_computing_data_collection KappaCCD
_computing_data_reduction 'Denzo and Scalepak'
_computing_structure_refinement 'SHELXL-97 (Sheldrick, 1997)'
_computing_structure_solution 'SHELXS-97 (Sheldrick, 1990)'
_diffrn_ambient_temperature 293(2)
_diffrn_measured_fraction_theta_full 0.954
_diffrn_measured_fraction_theta_max 0.954
_diffrn_measurement_device_type area_detector
_diffrn_measurement_method CCD
_diffrn_radiation_monochromator graphite
_diffrn_radiation_source 'fine-focus sealed tube'
_diffrn_radiation_type MoK\a
_diffrn_radiation_wavelength 0.71070
_diffrn_reflns_av_R_equivalents 0.1241
_diffrn_reflns_av_sigmaI/netI 0.2289
_diffrn_reflns_limit_h_max 16
_diffrn_reflns_limit_h_min -14
_diffrn_reflns_limit_k_max 43
_diffrn_reflns_limit_k_min -46
_diffrn_reflns_limit_l_max 10
_diffrn_reflns_limit_l_min -10
_diffrn_reflns_number 19439
_diffrn_reflns_theta_full 27.50
_diffrn_reflns_theta_max 27.50
_diffrn_reflns_theta_min 2.57
_exptl_absorpt_coefficient_mu 1.224
_exptl_absorpt_correction_T_max 1
_exptl_absorpt_correction_T_min 0.770271
_exptl_absorpt_correction_type multi-scan
_exptl_absorpt_process_details sadabs
_exptl_crystal_colour green
_exptl_crystal_density_diffrn 1.635
_exptl_crystal_density_meas ?
_exptl_crystal_density_method .
_exptl_crystal_description prism
_exptl_crystal_F_000 1804
_exptl_crystal_size_max 0.5
_exptl_crystal_size_mid 0.2
_exptl_crystal_size_min 0.06
_refine_diff_density_max 0.441
_refine_diff_density_min -0.365
_refine_diff_density_rms 0.085
_refine_ls_extinction_method none
_refine_ls_goodness_of_fit_ref 0.945
_refine_ls_hydrogen_treatment constr
_refine_ls_matrix_type full
_refine_ls_number_parameters 505
_refine_ls_number_reflns 7912
_refine_ls_number_restraints 0
_refine_ls_restrained_S_all 0.945
_refine_ls_R_factor_all 0.2402
_refine_ls_R_factor_gt 0.0706
_refine_ls_shift/su_max 0.000
_refine_ls_shift/su_mean 0.000
_refine_ls_structure_factor_coef Fsqd
_refine_ls_weighting_details 'calc w=1/[\s^2^(Fo^2^)+(0.0467P)^2^+0.0000P] where P=(Fo^2^+2Fc^2^)/3'
_refine_ls_weighting_scheme calc
_refine_ls_wR_factor_gt 0.1094
_refine_ls_wR_factor_ref 0.1501
_reflns_number_gt 2946
_reflns_number_total 7912
_reflns_threshold_expression >2sigma(I)
_cod_data_source_file b517989k.txt
_cod_data_source_block mam104
_cod_depositor_comments
;
The following automatic conversions were performed:
'_symmetry_cell_setting' value 'Monoclinic' changed to 'monoclinic'
according to '/home/saulius/struct/CIF-dictionaries/cif_core.dic'
dictionary named 'cif_core.dic' version 2.4.1 from 2010-06-29.

Automatic conversion script
Id: cif_fix_enum 1527 2010-12-29 10:47:43Z saulius 
;
_cod_original_cell_volume 3620.2
_cod_original_sg_symbol_H-M P21/c
_cod_database_code 7052241

loop_
_symmetry_equiv_pos_as_xyz
'x, y, z'
'-x, y+1/2, -z+1/2'
'-x, -y, -z'
'x, -y-1/2, z-1/2'

loop_
_atom_site_label
_atom_site_type_symbol
_atom_site_fract_x
_atom_site_fract_y
_atom_site_fract_z
_atom_site_U_iso_or_equiv
_atom_site_adp_type
_atom_site_occupancy
_atom_site_symmetry_multiplicity
_atom_site_calc_flag
_atom_site_refinement_flags
_atom_site_disorder_assembly
_atom_site_disorder_group
C1 C 0.2814(6) 0.26150(17) 0.5073(7) 0.066(2) Uani 1 1 d . . .
H1A H 0.3536 0.2662 0.5795 0.099 Uiso 1 1 calc R . .
H1B H 0.2382 0.2842 0.4941 0.099 Uiso 1 1 calc R . .
H1C H 0.2883 0.2534 0.4020 0.099 Uiso 1 1 calc R . .
C2 C 0.1236(7) 0.2220(2) 0.4923(8) 0.053(2) Uani 1 1 d . . .
C3 C 0.0603(8) 0.2411(2) 0.3603(9) 0.068(2) Uani 1 1 d . . .
H3 H 0.0871 0.2629 0.3229 0.081 Uiso 1 1 calc R . .
C4 C -0.0430(9) 0.2280(3) 0.2834(10) 0.094(3) Uani 1 1 d . . .
H4 H -0.0867 0.2408 0.1929 0.113 Uiso 1 1 calc R . .
C5 C -0.0833(7) 0.1957(3) 0.3395(11) 0.089(3) Uani 1 1 d . . .
H5 H -0.1538 0.1873 0.2845 0.107 Uiso 1 1 calc R . .
C6 C -0.0215(7) 0.1752(3) 0.4768(9) 0.065(2) Uani 1 1 d . . .
C7 C 0.0857(7) 0.18885(19) 0.5562(8) 0.0481(18) Uani 1 1 d . . .
C8 C -0.0665(7) 0.1413(3) 0.5226(11) 0.077(2) Uani 1 1 d . . .
H8 H -0.1382 0.1351 0.4632 0.093 Uiso 1 1 calc R . .
C9 C -0.0802(9) 0.0872(3) 0.6770(12) 0.119(4) Uani 1 1 d . . .
H9A H -0.1240 0.0956 0.7491 0.143 Uiso 1 1 calc R . .
H9B H -0.1301 0.0772 0.5774 0.143 Uiso 1 1 calc R . .
C10 C -0.0055(9) 0.0588(3) 0.7560(15) 0.125(4) Uani 1 1 d . . .
H10A H 0.0083 0.0420 0.6730 0.151 Uiso 1 1 calc R . .
H10B H -0.0397 0.0442 0.8260 0.151 Uiso 1 1 calc R . .
C11 C 0.1729(11) 0.0556(2) 0.9724(13) 0.089(3) Uani 1 1 d . . .
H11 H 0.1498 0.0321 0.9994 0.107 Uiso 1 1 calc R . .
C12 C 0.2815(10) 0.0672(2) 1.0623(10) 0.070(2) Uani 1 1 d . . .
C13 C 0.3429(10) 0.0423(2) 1.1872(12) 0.090(3) Uani 1 1 d . . .
H13 H 0.3114 0.0198 1.2088 0.108 Uiso 1 1 calc R . .
C14 C 0.4472(11) 0.0515(3) 1.2741(12) 0.106(4) Uani 1 1 d . . .
H14 H 0.4861 0.0352 1.3556 0.127 Uiso 1 1 calc R . .
C15 C 0.4964(8) 0.0840(3) 1.2451(9) 0.081(3) Uani 1 1 d . . .
H15 H 0.5683 0.0897 1.3051 0.098 Uiso 1 1 calc R . .
C16 C 0.4386(9) 0.1081(2) 1.1265(9) 0.068(2) Uani 1 1 d . . .
C17 C 0.3301(8) 0.1011(2) 1.0313(10) 0.060(2) Uani 1 1 d . . .
C18 C 0.5968(8) 0.1477(2) 1.1582(8) 0.092(3) Uani 1 1 d . . .
H18A H 0.6158 0.1716 1.1210 0.138 Uiso 1 1 calc R . .
H18B H 0.6396 0.1283 1.1250 0.138 Uiso 1 1 calc R . .
H18C H 0.6124 0.1478 1.2760 0.138 Uiso 1 1 calc R . .
C19 C 0.2719(6) 0.16453(19) 1.3202(8) 0.0517(19) Uani 1 1 d . . .
H19 H 0.3013 0.1875 1.3000 0.062 Uiso 1 1 calc R . .
C20 C 0.1680(7) 0.1543(2) 1.2259(8) 0.064(2) Uani 1 1 d . . .
H20 H 0.1286 0.1701 1.1428 0.077 Uiso 1 1 calc R . .
C21 C 0.1239(6) 0.1212(2) 1.2548(8) 0.061(2) Uani 1 1 d . . .
H21 H 0.0536 0.1144 1.1918 0.073 Uiso 1 1 calc R . .
C22 C 0.1826(6) 0.0969(2) 1.3787(8) 0.0474(18) Uani 1 1 d . . .
C23 C 0.2850(6) 0.10877(19) 1.4677(7) 0.0467(18) Uani 1 1 d . . .
C24 C 0.3519(6) 0.08556(18) 1.5949(7) 0.0452(17) Uani 1 1 d . . .
C25 C 0.3154(6) 0.05037(18) 1.6299(8) 0.0481(18) Uani 1 1 d . . .
C26 C 0.3868(7) 0.02929(17) 1.7534(8) 0.056(2) Uani 1 1 d . . .
H26 H 0.3661 0.0055 1.7801 0.067 Uiso 1 1 calc R . .
C27 C 0.4858(7) 0.04369(19) 1.8333(8) 0.063(2) Uani 1 1 d . . .
H27 H 0.5332 0.0299 1.9168 0.075 Uiso 1 1 calc R . .
C28 C 0.5182(6) 0.07930(18) 1.7923(8) 0.0498(18) Uani 1 1 d . . .
H28 H 0.5872 0.0886 1.8492 0.060 Uiso 1 1 calc R . .
C29 C 0.1453(6) 0.0606(2) 1.4160(9) 0.067(2) Uani 1 1 d . . .
H29 H 0.0758 0.0521 1.3568 0.080 Uiso 1 1 calc R . .
C30 C 0.2082(7) 0.03857(19) 1.5345(9) 0.062(2) Uani 1 1 d . . .
H30 H 0.1815 0.0152 1.5548 0.075 Uiso 1 1 calc R . .
C31 C 0.8128(6) 0.1710(2) 1.8588(8) 0.077(2) Uani 1 1 d . . .
H31A H 0.8075 0.1514 1.9349 0.116 Uiso 1 1 calc R . .
H31B H 0.8292 0.1945 1.9165 0.116 Uiso 1 1 calc R . .
H31C H 0.8708 0.1650 1.8084 0.116 Uiso 1 1 calc R . .
C32 C 0.7041(6) 0.1742(2) 1.7273(8) 0.0531(19) Uani 1 1 d . . .
C33 C 0.6926(7) 0.20116(19) 1.6040(9) 0.062(2) Uani 1 1 d . . .
H33 H 0.7564 0.2138 1.5979 0.075 Uiso 1 1 calc R . .
C34 C 0.5953(8) 0.21086(19) 1.4903(9) 0.056(2) Uani 1 1 d . . .
C35 C 0.5943(7) 0.24258(19) 1.3741(9) 0.090(3) Uani 1 1 d . . .
H35A H 0.5210 0.2456 1.3029 0.136 Uiso 1 1 calc R . .
H35B H 0.6448 0.2372 1.3093 0.136 Uiso 1 1 calc R . .
H35C H 0.6167 0.2654 1.4354 0.136 Uiso 1 1 calc R . .
N1 N -0.0185(6) 0.1188(2) 0.6362(8) 0.081(2) Uani 1 1 d . . .
N2 N 0.1034(7) 0.07385(17) 0.8584(10) 0.079(2) Uani 1 1 d . . .
N3 N 0.3313(4) 0.14250(15) 1.4390(6) 0.0455(14) Uani 1 1 d . . .
N4 N 0.4538(5) 0.10009(13) 1.6752(6) 0.0429(14) Uani 1 1 d . . .
O1 O 0.2278(4) 0.23283(12) 0.5763(5) 0.0594(13) Uani 1 1 d . . .
O2 O 0.1554(4) 0.17331(11) 0.6838(5) 0.0565(13) Uani 1 1 d . . .
O1W O 0.3982(3) 0.18204(10) 1.7800(4) 0.0495(12) Uani 1 1 d . . .
O3 O 0.4826(5) 0.14058(16) 1.0884(5) 0.0759(16) Uani 1 1 d . . .
O4 O 0.2842(4) 0.12643(12) 0.9216(5) 0.0620(13) Uani 1 1 d . . .
O5 O 0.6267(4) 0.15295(12) 1.7430(5) 0.0606(13) Uani 1 1 d . . .
O6 O 0.5024(4) 0.19552(12) 1.4774(5) 0.0604(13) Uani 1 1 d . . .
O7 O 0.9142(16) 0.0387(6) 2.102(3) 0.155(6) Uani 0.60 1 d P . .
O7A O 0.785(3) 0.0496(7) 1.970(2) 0.144(10) Uani 0.40 1 d P . .
O8 O 0.842(3) 0.0487(9) 2.307(2) 0.232(13) Uani 0.60 1 d P . .
O8A O 0.8927(19) 0.0282(5) 2.220(4) 0.096(7) Uani 0.40 1 d P . .
O9 O 0.8508(6) 0.09350(17) 2.1509(10) 0.176(3) Uani 1 1 d . . .
O10 O 0.7298(16) 0.0430(5) 2.061(3) 0.146(8) Uani 0.60 1 d P . .
O10A O 0.734(3) 0.0554(7) 2.214(6) 0.165(14) Uani 0.40 1 d P . .
Cu1 Cu 0.47870(7) 0.15224(2) 1.60168(9) 0.0512(3) Uani 1 1 d . . .
Cl1 Cl 0.8245(2) 0.05646(6) 2.1449(4) 0.0799(7) Uani 1 1 d . . .
Pd1 Pd 0.13167(5) 0.123337(14) 0.77581(6) 0.0602(2) Uani 1 1 d . . .

loop_
_atom_site_aniso_label
_atom_site_aniso_U_11
_atom_site_aniso_U_22
_atom_site_aniso_U_33
_atom_site_aniso_U_23
_atom_site_aniso_U_13
_atom_site_aniso_U_12
C1 0.083(6) 0.055(5) 0.059(4) 0.008(4) 0.016(4) -0.008(4)
C2 0.063(6) 0.056(5) 0.035(4) -0.001(4) 0.006(4) 0.018(5)
C3 0.073(7) 0.074(5) 0.054(5) 0.010(4) 0.013(5) 0.023(5)
C4 0.088(9) 0.112(8) 0.071(6) 0.010(6) -0.001(6) 0.038(7)
C5 0.045(6) 0.136(9) 0.079(7) -0.020(6) 0.005(5) 0.008(6)
C6 0.047(6) 0.101(7) 0.045(5) -0.009(5) 0.011(4) 0.008(6)
C7 0.053(6) 0.052(5) 0.041(4) 0.001(4) 0.015(4) 0.016(4)
C8 0.059(7) 0.096(7) 0.079(6) -0.021(5) 0.021(5) -0.018(6)
C9 0.126(11) 0.097(8) 0.142(9) -0.006(7) 0.049(8) -0.033(8)
C10 0.099(10) 0.076(7) 0.224(12) -0.002(8) 0.084(9) -0.027(7)
C11 0.140(11) 0.050(6) 0.109(7) 0.031(6) 0.085(7) 0.027(7)
C12 0.106(8) 0.054(6) 0.069(5) 0.007(5) 0.055(6) 0.026(6)
C13 0.153(11) 0.053(5) 0.098(7) 0.023(6) 0.090(7) 0.045(7)
C14 0.148(12) 0.110(9) 0.072(7) 0.033(6) 0.050(7) 0.066(9)
C15 0.113(9) 0.078(6) 0.062(5) 0.004(5) 0.039(6) 0.036(6)
C16 0.104(9) 0.062(6) 0.047(5) 0.011(5) 0.035(5) 0.034(6)
C17 0.089(8) 0.047(5) 0.059(5) 0.012(4) 0.045(5) 0.021(5)
C18 0.098(9) 0.094(7) 0.069(5) -0.007(5) -0.004(6) 0.009(6)
C19 0.054(6) 0.060(5) 0.041(4) 0.000(4) 0.011(4) 0.014(4)
C20 0.076(7) 0.069(6) 0.042(4) 0.000(4) 0.005(5) 0.023(5)
C21 0.043(5) 0.083(6) 0.055(5) -0.031(5) 0.012(4) 0.005(5)
C22 0.041(5) 0.057(5) 0.039(4) -0.005(4) 0.004(4) 0.004(4)
C23 0.050(6) 0.052(4) 0.037(4) -0.004(4) 0.011(4) 0.005(4)
C24 0.051(5) 0.045(4) 0.040(4) -0.014(4) 0.014(4) 0.003(4)
C25 0.062(6) 0.041(4) 0.048(4) -0.011(4) 0.028(4) -0.009(4)
C26 0.080(7) 0.029(4) 0.064(5) 0.010(4) 0.027(5) 0.001(4)
C27 0.080(7) 0.045(5) 0.060(5) 0.005(4) 0.013(5) 0.005(4)
C28 0.051(5) 0.044(4) 0.055(4) -0.007(4) 0.015(4) -0.001(4)
C29 0.046(6) 0.084(6) 0.069(5) -0.021(5) 0.015(4) -0.016(5)
C30 0.071(7) 0.051(5) 0.072(5) -0.009(4) 0.032(5) -0.019(5)
C31 0.052(6) 0.092(6) 0.080(5) 0.004(5) 0.002(5) -0.003(5)
C32 0.046(6) 0.052(5) 0.061(5) -0.014(4) 0.015(4) -0.001(4)
C33 0.068(7) 0.058(5) 0.065(5) 0.000(4) 0.025(5) -0.019(4)
C34 0.071(7) 0.042(5) 0.059(5) -0.008(4) 0.028(5) -0.009(5)
C35 0.110(8) 0.068(5) 0.099(6) 0.031(5) 0.038(6) -0.017(5)
N1 0.097(7) 0.074(5) 0.077(5) 0.000(4) 0.034(4) -0.023(5)
N2 0.096(7) 0.048(4) 0.110(5) 0.001(4) 0.058(5) -0.010(4)
N3 0.052(4) 0.048(3) 0.035(3) -0.005(3) 0.009(3) 0.010(3)
N4 0.053(4) 0.029(3) 0.042(3) -0.001(3) 0.005(3) 0.004(3)
O1 0.072(4) 0.058(3) 0.044(3) 0.016(2) 0.009(3) 0.001(3)
O2 0.067(4) 0.052(3) 0.047(3) 0.004(2) 0.010(3) -0.004(3)
O1W 0.063(3) 0.040(2) 0.047(2) -0.004(2) 0.016(2) 0.000(2)
O3 0.085(5) 0.079(4) 0.057(3) 0.008(3) 0.008(3) 0.015(4)
O4 0.080(4) 0.051(3) 0.057(3) 0.013(2) 0.023(3) 0.009(3)
O5 0.053(4) 0.053(3) 0.071(3) 0.014(2) 0.010(3) -0.001(3)
O6 0.069(4) 0.049(3) 0.066(3) 0.018(2) 0.022(3) -0.001(3)
O7 0.132(15) 0.158(15) 0.171(16) -0.067(13) 0.035(15) 0.005(12)
O7A 0.15(3) 0.19(2) 0.067(13) 0.003(12) 0.004(14) 0.007(18)
O8 0.30(3) 0.29(3) 0.095(13) 0.002(14) 0.030(17) -0.13(3)
O8A 0.096(18) 0.058(10) 0.103(17) 0.009(12) -0.026(16) 0.023(9)
O9 0.143(7) 0.070(5) 0.299(10) 0.026(5) 0.030(6) -0.032(4)
O10 0.077(14) 0.138(13) 0.19(2) 0.013(15) -0.032(15) -0.054(11)
O10A 0.13(2) 0.126(19) 0.28(5) 0.03(3) 0.13(3) 0.015(19)
Cu1 0.0563(7) 0.0414(5) 0.0545(5) 0.0052(4) 0.0122(5) -0.0021(4)
Cl1 0.062(2) 0.0625(16) 0.103(2) 0.0094(14) 0.0010(19) -0.0049(14)
Pd1 0.0810(6) 0.0493(3) 0.0600(4) -0.0036(3) 0.0359(3) -0.0018(3)

loop_
_atom_type_symbol
_atom_type_description
_atom_type_scat_dispersion_real
_atom_type_scat_dispersion_imag
_atom_type_scat_source
C C 0.0033 0.0016 'International Tables Vol C Tables 4.2.6.8 and 6.1.1.4'
H H 0.0000 0.0000 'International Tables Vol C Tables 4.2.6.8 and 6.1.1.4'
N N 0.0061 0.0033 'International Tables Vol C Tables 4.2.6.8 and 6.1.1.4'
O O 0.0106 0.0060 'International Tables Vol C Tables 4.2.6.8 and 6.1.1.4'
Cu Cu 0.3201 1.2651 'International Tables Vol C Tables 4.2.6.8 and 6.1.1.4'
Cl Cl 0.1484 0.1585 'International Tables Vol C Tables 4.2.6.8 and 6.1.1.4'
Pd Pd -0.9988 1.0072 'International Tables Vol C Tables 4.2.6.8 and 6.1.1.4'

loop_
_geom_angle_atom_site_label_1
_geom_angle_atom_site_label_2
_geom_angle_atom_site_label_3
_geom_angle
_geom_angle_site_symmetry_1
_geom_angle_site_symmetry_3
_geom_angle_publ_flag
C3 C2 O1 123.4(7) . . ?
C3 C2 C7 122.6(8) . . ?
O1 C2 C7 114.0(6) . . ?
C2 C3 C4 119.2(8) . . ?
C3 C4 C5 120.4(8) . . ?
C4 C5 C6 122.5(8) . . ?
C5 C6 C7 117.0(8) . . ?
C5 C6 C8 119.2(9) . . ?
C7 C6 C8 123.7(7) . . ?
O2 C7 C6 125.6(7) . . ?
O2 C7 C2 116.1(7) . . ?
C6 C7 C2 118.3(7) . . ?
N1 C8 C6 126.5(8) . . ?
C10 C9 N1 109.5(9) . . ?
C9 C10 N2 113.7(8) . . ?
N2 C11 C12 127.5(9) . . ?
C17 C12 C11 123.1(8) . . ?
C17 C12 C13 119.5(10) . . ?
C11 C12 C13 117.4(9) . . ?
C14 C13 C12 119.9(10) . . ?
C13 C14 C15 121.7(10) . . ?
C14 C15 C16 119.1(10) . . ?
O3 C16 C15 122.5(10) . . ?
O3 C16 C17 114.2(7) . . ?
C15 C16 C17 123.2(9) . . ?
O4 C17 C16 117.2(7) . . ?
O4 C17 C12 126.2(9) . . ?
C16 C17 C12 116.6(8) . . ?
N3 C19 C20 121.9(7) . . ?
C21 C20 C19 119.7(7) . . ?
C20 C21 C22 120.9(7) . . ?
C23 C22 C21 116.4(7) . . ?
C23 C22 C29 118.1(6) . . ?
C21 C22 C29 125.4(7) . . ?
C22 C23 N3 123.3(6) . . ?
C22 C23 C24 120.4(7) . . ?
N3 C23 C24 116.3(6) . . ?
N4 C24 C25 123.3(6) . . ?
N4 C24 C23 115.6(6) . . ?
C25 C24 C23 121.1(7) . . ?
C24 C25 C26 117.3(7) . . ?
C24 C25 C30 117.2(7) . . ?
C26 C25 C30 125.4(7) . . ?
C27 C26 C25 119.4(6) . . ?
C26 C27 C28 120.7(7) . . ?
N4 C28 C27 122.0(7) . . ?
C30 C29 C22 121.6(7) . . ?
C29 C30 C25 121.4(7) . . ?
O5 C32 C33 124.1(7) . . ?
O5 C32 C31 116.3(7) . . ?
C33 C32 C31 119.4(7) . . ?
C34 C33 C32 125.9(7) . . ?
O6 C34 C33 125.1(7) . . ?
O6 C34 C35 115.2(7) . . ?
C33 C34 C35 119.7(7) . . ?
C8 N1 C9 119.3(8) . . ?
C8 N1 Pd1 126.3(6) . . ?
C9 N1 Pd1 114.2(6) . . ?
C11 N2 C10 125.3(9) . . ?
C11 N2 Pd1 124.6(7) . . ?
C10 N2 Pd1 109.7(6) . . ?
C19 N3 C23 117.8(6) . . ?
C19 N3 Cu1 129.6(5) . . ?
C23 N3 Cu1 112.4(4) . . ?
C28 N4 C24 117.3(5) . . ?
C28 N4 Cu1 129.3(5) . . ?
C24 N4 Cu1 113.3(4) . . ?
C2 O1 C1 118.7(5) . . ?
C7 O2 Pd1 123.9(4) . . ?
C16 O3 C18 118.9(7) . . ?
C17 O4 Pd1 124.7(5) . . ?
C32 O5 Cu1 125.8(4) . . ?
C34 O6 Cu1 124.8(5) . . ?
O8A O7 Cl1 62.6(14) . . ?
O8A O7 O7A 103(2) . . ?
Cl1 O7 O7A 53.1(11) . . ?
O10 O7A Cl1 58.1(11) . . ?
O10 O7A O7 98.4(17) . . ?
Cl1 O7A O7 51.8(9) . . ?
O8A O8 Cl1 61.2(11) . . ?
O8A O8 O10A 109(3) . . ?
Cl1 O8 O10A 61.6(16) . . ?
O7 O8A O8 124(2) . . ?
O7 O8A Cl1 68.0(14) . . ?
O8 O8A Cl1 60.9(13) . . ?
O7A O10 Cl1 71.0(16) . . ?
O7A O10 O10A 133(3) . . ?
Cl1 O10 O10A 64.4(16) . . ?
O10 O10A O8 105(3) . . ?
O10 O10A Cl1 56.1(16) . . ?
O8 O10A Cl1 57.8(17) . . ?
O5 Cu1 O6 93.6(2) . . ?
O5 Cu1 N4 91.4(2) . . ?
O6 Cu1 N4 164.72(18) . . ?
O5 Cu1 N3 169.61(19) . . ?
O6 Cu1 N3 90.8(2) . . ?
N4 Cu1 N3 82.0(2) . . ?
O5 Cu1 O1W 96.31(17) . . ?
O6 Cu1 O1W 98.56(16) . . ?
N4 Cu1 O1W 95.21(17) . . ?
N3 Cu1 O1W 92.32(16) . . ?
O10 Cl1 O9 123.8(8) . . ?
O10 Cl1 O8 110.6(14) . . ?
O9 Cl1 O8 100.8(12) . . ?
O10 Cl1 O8A 110.5(11) . . ?
O9 Cl1 O8A 125.7(9) . . ?
O8 Cl1 O8A 57.9(13) . . ?
O10 Cl1 O10A 59.5(16) . . ?
O9 Cl1 O10A 103.1(13) . . ?
O8 Cl1 O10A 60.6(15) . . ?
O8A Cl1 O10A 105.3(17) . . ?
O10 Cl1 O7 111.6(14) . . ?
O9 Cl1 O7 103.9(9) . . ?
O8 Cl1 O7 104.1(17) . . ?
O8A Cl1 O7 49.4(10) . . ?
O10A Cl1 O7 151.1(14) . . ?
O10 Cl1 O7A 50.8(11) . . ?
O9 Cl1 O7A 102.5(12) . . ?
O8 Cl1 O7A 156.2(16) . . ?
O8A Cl1 O7A 110.6(16) . . ?
O10A Cl1 O7A 109(2) . . ?
O7 Cl1 O7A 75.1(14) . . ?
N1 Pd1 N2 84.4(3) . . ?
N1 Pd1 O4 178.2(3) . . ?
N2 Pd1 O4 93.8(3) . . ?
N1 Pd1 O2 93.4(3) . . ?
N2 Pd1 O2 177.7(3) . . ?
O4 Pd1 O2 88.37(18) . . ?

loop_
_geom_bond_atom_site_label_1
_geom_bond_atom_site_label_2
_geom_bond_distance
_geom_bond_site_symmetry_2
_geom_bond_publ_flag
C1 O1 1.428(7) . ?
C2 C3 1.362(8) . ?
C2 O1 1.362(8) . ?
C2 C7 1.430(8) . ?
C3 C4 1.364(11) . ?
C4 C5 1.387(11) . ?
C5 C6 1.411(10) . ?
C6 C7 1.415(9) . ?
C6 C8 1.427(10) . ?
C7 O2 1.312(7) . ?
C8 N1 1.269(9) . ?
C9 C10 1.415(11) . ?
C9 N1 1.458(10) . ?
C10 N2 1.504(10) . ?
C11 N2 1.286(10) . ?
C11 C12 1.429(11) . ?
C12 C17 1.407(10) . ?
C12 C13 1.431(11) . ?
C13 C14 1.355(12) . ?
C14 C15 1.362(12) . ?
C15 C16 1.368(10) . ?
C16 O3 1.354(9) . ?
C16 C17 1.403(10) . ?
C17 O4 1.308(8) . ?
C18 O3 1.416(8) . ?
C19 N3 1.330(7) . ?
C19 C20 1.380(9) . ?
C20 C21 1.349(9) . ?
C21 C22 1.402(9) . ?
C22 C23 1.369(8) . ?
C22 C29 1.434(9) . ?
C23 N3 1.380(8) . ?
C23 C24 1.432(8) . ?
C24 N4 1.375(7) . ?
C24 C25 1.390(8) . ?
C25 C26 1.395(8) . ?
C25 C30 1.431(9) . ?
C26 C27 1.344(9) . ?
C27 C28 1.401(8) . ?
C28 N4 1.320(7) . ?
C29 C30 1.346(8) . ?
C31 C32 1.512(8) . ?
C32 O5 1.265(7) . ?
C32 C33 1.393(9) . ?
C33 C34 1.377(9) . ?
C34 O6 1.265(8) . ?
C34 C35 1.491(8) . ?
N1 Pd1 1.940(7) . ?
N2 Pd1 1.958(6) . ?
N3 Cu1 2.014(5) . ?
N4 Cu1 2.005(5) . ?
O2 Pd1 1.992(4) . ?
O1W Cu1 2.285(4) . ?
O4 Pd1 1.979(5) . ?
O5 Cu1 1.917(5) . ?
O6 Cu1 1.928(4) . ?
O7 O8A 1.16(2) . ?
O7 Cl1 1.421(18) . ?
O7 O7A 1.75(3) . ?
O7A O10 1.18(2) . ?
O7A Cl1 1.446(19) . ?
O8 O8A 1.31(3) . ?
O8 Cl1 1.356(18) . ?
O8 O10A 1.40(4) . ?
O8A Cl1 1.361(17) . ?
O9 Cl1 1.354(6) . ?
O10 Cl1 1.299(15) . ?
O10 O10A 1.35(4) . ?
O10A Cl1 1.41(3) . ?
